data_7219161
loop_
_publ_author_name
'Wen, Shuguang'
'Liu, Jie'
'Qiu, Meng'
'Li, Yonghai'
'Zhu, Dangqiang'
'Gu, Chuantao'
'Han, Liangliang'
'Yang, Renqiang'

_publ_section_title
;
 Synthesis and photophysical properties of amino-substituted
 benzodithiophene-based fluorophores
;
_journal_issue 8
_journal_name_full 'RSC Adv.'
_journal_page_first 5875
_journal_paper_doi 10.1039/C4RA14186E
_journal_volume 5
_journal_year 2014
_chemical_formula_sum 'C34 H32 N2 S2'
_chemical_formula_weight 532.74
_chemical_name_systematic
; 
 ? 
;
_space_group_IT_number 2
_symmetry_cell_setting triclinic
_symmetry_space_group_name_Hall '-P 1'
_symmetry_space_group_name_H-M 'P -1'
_atom_sites_solution_hydrogens geom
_atom_sites_solution_primary direct
_atom_sites_solution_secondary difmap
_audit_block_doi 10.5517/cc13l0tj
_audit_creation_method SHELXL-97
_audit_update_record
;
2014-10-21 deposited with the CCDC.
2014-12-15 downloaded from the CCDC.
;
_cell_angle_alpha 83.045(12)
_cell_angle_beta 77.140(11)
_cell_angle_gamma 81.412(12)
_cell_formula_units_Z 1
_cell_length_a 7.615(6)
_cell_length_b 9.543(7)
_cell_length_c 10.259(8)
_cell_measurement_reflns_used 1218
_cell_measurement_temperature 296(2)
_cell_measurement_theta_max 24.56
_cell_measurement_theta_min 2.84
_cell_volume 715.7(10)
_computing_structure_refinement 'SHELXL-97 (Sheldrick, 2008)'
_computing_structure_solution 'SHELXS-97 (Sheldrick, 2008)'
_diffrn_ambient_temperature 296(2)
_diffrn_measured_fraction_theta_full 0.989
_diffrn_measured_fraction_theta_max 0.989
_diffrn_radiation_monochromator graphite
_diffrn_radiation_source 'fine-focus sealed tube'
_diffrn_radiation_type MoK\a
_diffrn_radiation_wavelength 0.71073
_diffrn_reflns_av_R_equivalents 0.0169
_diffrn_reflns_av_sigmaI/netI 0.0392
_diffrn_reflns_limit_h_max 9
_diffrn_reflns_limit_h_min -7
_diffrn_reflns_limit_k_max 11
_diffrn_reflns_limit_k_min -8
_diffrn_reflns_limit_l_max 12
_diffrn_reflns_limit_l_min -11
_diffrn_reflns_number 3641
_diffrn_reflns_theta_full 24.99
_diffrn_reflns_theta_max 24.99
_diffrn_reflns_theta_min 2.17
_exptl_absorpt_coefficient_mu 0.212
_exptl_absorpt_correction_T_max 0.9751
_exptl_absorpt_correction_T_min 0.9609
_exptl_absorpt_correction_type multi-scan
_exptl_absorpt_process_details SADABS
_exptl_crystal_colour yellow
_exptl_crystal_density_diffrn 1.236
_exptl_crystal_density_method 'not measured'
_exptl_crystal_description block
_exptl_crystal_F_000 282
_exptl_crystal_size_max 0.19
_exptl_crystal_size_mid 0.15
_exptl_crystal_size_min 0.12
_refine_diff_density_max 0.246
_refine_diff_density_min -0.282
_refine_diff_density_rms 0.042
_refine_ls_extinction_method none
_refine_ls_goodness_of_fit_ref 1.084
_refine_ls_hydrogen_treatment constr
_refine_ls_matrix_type full
_refine_ls_number_parameters 174
_refine_ls_number_reflns 2493
_refine_ls_number_restraints 0
_refine_ls_restrained_S_all 1.084
_refine_ls_R_factor_all 0.0606
_refine_ls_R_factor_gt 0.0445
_refine_ls_shift/su_max 0.000
_refine_ls_shift/su_mean 0.000
_refine_ls_structure_factor_coef Fsqd
_refine_ls_weighting_details 'calc w=1/[\s^2^(Fo^2^)+(0.0693P)^2^+0.0281P] where P=(Fo^2^+2Fc^2^)/3'
_refine_ls_weighting_scheme calc
_refine_ls_wR_factor_gt 0.1192
_refine_ls_wR_factor_ref 0.1279
_reflns_number_gt 1936
_reflns_number_total 2493
_reflns_threshold_expression >2sigma(I)
_cod_data_source_file c4ra14186e2.cif
_cod_data_source_block a
_cod_depositor_comments
;
The following automatic conversions were performed:

'_symmetry_cell_setting' value 'Triclinic' changed to 'triclinic'
according to
/usr/data/users/saulius/crontab/automatic-downloads/rss-feeds/RSC/lib/dictionaries/cif_core.dic
dictionary named 'cif_core.dic' version 2.4.2 from
2011-04-26.

'_exptl_absorpt_correction_type' value 'Multi-scan'
changed to 'multi-scan' according to
/usr/data/users/saulius/crontab/automatic-downloads/rss-feeds/RSC/lib/dictionaries/cif_core.dic
dictionary named 'cif_core.dic' version 2.4.2 from 2011-04-26.

Automatic conversion script
Id: cif_fix_values 2935 2014-11-11 08:27:57Z andrius 
;
_cod_original_cell_volume 715.6(9)
_cod_original_sg_symbol_H-M 'P-1   '
_cod_database_code 7219161

loop_
_symmetry_equiv_pos_as_xyz
'x, y, z'
'-x, -y, -z'

loop_
_atom_site_label
_atom_site_type_symbol
_atom_site_fract_x
_atom_site_fract_y
_atom_site_fract_z
_atom_site_U_iso_or_equiv
_atom_site_adp_type
_atom_site_occupancy
_atom_site_symmetry_multiplicity
_atom_site_calc_flag
_atom_site_refinement_flags
S1 S 0.15288(8) 0.90328(6) 0.75709(6) 0.0425(2) Uani 1 1 d .
N1 N -0.0843(2) 0.78621(18) 0.35440(18) 0.0359(4) Uani 1 1 d .
C11 C 0.0272(3) 0.8565(2) 0.5494(2) 0.0346(5) Uani 1 1 d .
C10 C 0.0664(3) 0.7187(2) 0.6199(2) 0.0369(5) Uani 1 1 d .
H10 H 0.0491 0.6332 0.5925 0.044 Uiso 1 1 calc R
C13 C -0.0430(3) 0.8891(2) 0.4311(2) 0.0330(5) Uani 1 1 d .
C6 C 0.2697(3) 0.3849(2) 0.9789(2) 0.0383(5) Uani 1 1 d .
C8 C 0.1823(3) 0.6113(2) 0.8228(2) 0.0410(6) Uani 1 1 d .
C12 C 0.0680(3) 0.9672(2) 0.6145(2) 0.0338(5) Uani 1 1 d .
C1 C 0.2492(3) 0.2502(3) 0.9491(2) 0.0478(6) Uani 1 1 d .
H1 H 0.2018 0.2409 0.8749 0.057 Uiso 1 1 calc R
C9 C 0.1323(3) 0.7290(2) 0.7321(2) 0.0377(5) Uani 1 1 d .
C7 C 0.2208(3) 0.5096(2) 0.8944(2) 0.0430(6) Uani 1 1 d .
C14 C -0.2362(3) 0.7080(2) 0.4244(2) 0.0446(6) Uani 1 1 d .
H14A H -0.2097 0.6604 0.5082 0.054 Uiso 1 1 calc R
H14B H -0.2489 0.6358 0.3694 0.054 Uiso 1 1 calc R
C5 C 0.3400(3) 0.3963(3) 1.0904(2) 0.0454(6) Uani 1 1 d .
H5 H 0.3537 0.4855 1.1118 0.054 Uiso 1 1 calc R
C3 C 0.3684(3) 0.1446(3) 1.1398(3) 0.0577(7) Uani 1 1 d .
H3 H 0.4008 0.0639 1.1942 0.069 Uiso 1 1 calc R
C2 C 0.2990(3) 0.1310(3) 1.0291(3) 0.0568(7) Uani 1 1 d .
H2 H 0.2858 0.0413 1.0086 0.068 Uiso 1 1 calc R
C4 C 0.3898(3) 0.2754(3) 1.1697(2) 0.0523(7) Uani 1 1 d .
H4 H 0.4381 0.2835 1.2438 0.063 Uiso 1 1 calc R
C16 C 0.0773(3) 0.6919(2) 0.2937(2) 0.0482(6) Uani 1 1 d .
H16A H 0.0407 0.6238 0.2453 0.058 Uiso 1 1 calc R
H16B H 0.1334 0.6394 0.3641 0.058 Uiso 1 1 calc R
C15 C -0.4113(3) 0.8057(3) 0.4530(3) 0.0658(8) Uani 1 1 d .
H15A H -0.4025 0.8723 0.5136 0.099 Uiso 1 1 calc R
H15B H -0.5088 0.7508 0.4931 0.099 Uiso 1 1 calc R
H15C H -0.4347 0.8564 0.3707 0.099 Uiso 1 1 calc R
C17 C 0.2139(4) 0.7759(3) 0.1985(4) 0.0876(11) Uani 1 1 d .
H17A H 0.1589 0.8274 0.1284 0.131 Uiso 1 1 calc R
H17B H 0.3169 0.7119 0.1600 0.131 Uiso 1 1 calc R
H17C H 0.2526 0.8417 0.2467 0.131 Uiso 1 1 calc R

loop_
_atom_site_aniso_label
_atom_site_aniso_U_11
_atom_site_aniso_U_22
_atom_site_aniso_U_33
_atom_site_aniso_U_23
_atom_site_aniso_U_13
_atom_site_aniso_U_12
S1 0.0551(4) 0.0288(4) 0.0468(4) 0.0047(2) -0.0233(3) -0.0026(3)
N1 0.0418(10) 0.0244(9) 0.0441(11) -0.0026(8) -0.0135(8) -0.0055(8)
C11 0.0382(11) 0.0211(11) 0.0449(13) 0.0023(9) -0.0139(9) -0.0010(9)
C10 0.0394(11) 0.0245(11) 0.0465(13) 0.0066(9) -0.0155(10) -0.0016(9)
C13 0.0377(11) 0.0208(11) 0.0413(12) -0.0005(9) -0.0121(9) -0.0029(9)
C6 0.0371(11) 0.0311(13) 0.0425(13) 0.0093(10) -0.0092(9) 0.0002(10)
C8 0.0456(12) 0.0288(12) 0.0488(14) 0.0064(10) -0.0163(10) -0.0038(10)
C12 0.0397(11) 0.0243(11) 0.0384(12) 0.0008(9) -0.0133(9) -0.0026(9)
C1 0.0560(14) 0.0391(14) 0.0496(14) 0.0071(11) -0.0197(11) -0.0066(12)
C9 0.0419(12) 0.0233(12) 0.0478(13) 0.0068(9) -0.0157(10) -0.0017(9)
C7 0.0463(13) 0.0338(13) 0.0493(14) 0.0063(11) -0.0164(11) -0.0043(11)
C14 0.0522(13) 0.0348(13) 0.0514(14) 0.0022(10) -0.0187(11) -0.0127(11)
C5 0.0520(13) 0.0387(14) 0.0441(14) 0.0009(11) -0.0097(11) -0.0052(11)
C3 0.0670(16) 0.0406(16) 0.0610(17) 0.0226(13) -0.0201(13) -0.0039(13)
C2 0.0722(16) 0.0314(14) 0.0672(18) 0.0096(12) -0.0231(14) -0.0055(12)
C4 0.0552(14) 0.0570(17) 0.0443(14) 0.0131(12) -0.0201(11) -0.0059(13)
C16 0.0557(14) 0.0310(13) 0.0584(15) -0.0083(11) -0.0134(11) -0.0013(11)
C15 0.0499(14) 0.068(2) 0.077(2) 0.0011(15) -0.0110(13) -0.0087(14)
C17 0.0714(19) 0.0545(19) 0.123(3) -0.0309(18) 0.0270(18) -0.0159(16)

loop_
_atom_type_symbol
_atom_type_description
_atom_type_scat_dispersion_real
_atom_type_scat_dispersion_imag
_atom_type_scat_source
C C 0.0033 0.0016 'International Tables Vol C Tables 4.2.6.8 and 6.1.1.4'
H H 0.0000 0.0000 'International Tables Vol C Tables 4.2.6.8 and 6.1.1.4'
N N 0.0061 0.0033 'International Tables Vol C Tables 4.2.6.8 and 6.1.1.4'
S S 0.1246 0.1234 'International Tables Vol C Tables 4.2.6.8 and 6.1.1.4'

loop_
_geom_angle_atom_site_label_1
_geom_angle_atom_site_label_2
_geom_angle_atom_site_label_3
_geom_angle
_geom_angle_site_symmetry_1
C12 S1 C9 90.53(10) .
C13 N1 C14 114.37(18) .
C13 N1 C16 113.21(17) .
C14 N1 C16 112.89(18) .
C13 C11 C12 120.18(18) .
C13 C11 C10 128.5(2) .
C12 C11 C10 111.30(19) .
C9 C10 C11 111.9(2) .
C9 C10 H10 124.0 .
C11 C10 H10 124.0 .
C12 C13 C11 116.08(19) 2_576
C12 C13 N1 118.71(19) 2_576
C11 C13 N1 125.19(18) .
C1 C6 C5 119.0(2) .
C1 C6 C7 120.5(2) .
C5 C6 C7 120.6(2) .
C7 C8 C9 176.8(3) .
C13 C12 C11 123.74(19) 2_576
C13 C12 S1 123.81(17) 2_576
C11 C12 S1 112.45(15) .
C6 C1 C2 120.2(2) .
C6 C1 H1 119.9 .
C2 C1 H1 119.9 .
C10 C9 C8 125.1(2) .
C10 C9 S1 113.78(15) .
C8 C9 S1 121.15(18) .
C8 C7 C6 178.8(3) .
N1 C14 C15 111.5(2) .
N1 C14 H14A 109.3 .
C15 C14 H14A 109.3 .
N1 C14 H14B 109.3 .
C15 C14 H14B 109.3 .
H14A C14 H14B 108.0 .
C4 C5 C6 120.2(2) .
C4 C5 H5 119.9 .
C6 C5 H5 119.9 .
C4 C3 C2 120.4(2) .
C4 C3 H3 119.8 .
C2 C3 H3 119.8 .
C1 C2 C3 120.0(2) .
C1 C2 H2 120.0 .
C3 C2 H2 120.0 .
C3 C4 C5 120.2(2) .
C3 C4 H4 119.9 .
C5 C4 H4 119.9 .
N1 C16 C17 111.3(2) .
N1 C16 H16A 109.4 .
C17 C16 H16A 109.4 .
N1 C16 H16B 109.4 .
C17 C16 H16B 109.4 .
H16A C16 H16B 108.0 .
C14 C15 H15A 109.5 .
C14 C15 H15B 109.5 .
H15A C15 H15B 109.5 .
C14 C15 H15C 109.5 .
H15A C15 H15C 109.5 .
H15B C15 H15C 109.5 .
C16 C17 H17A 109.5 .
C16 C17 H17B 109.5 .
H17A C17 H17B 109.5 .
C16 C17 H17C 109.5 .
H17A C17 H17C 109.5 .
H17B C17 H17C 109.5 .

loop_
_geom_bond_atom_site_label_1
_geom_bond_atom_site_label_2
_geom_bond_distance
_geom_bond_site_symmetry_2
S1 C12 1.737(2) .
S1 C9 1.748(3) .
N1 C13 1.440(3) .
N1 C14 1.473(3) .
N1 C16 1.475(3) .
C11 C13 1.415(3) .
C11 C12 1.421(3) .
C11 C10 1.446(3) .
C10 C9 1.373(3) .
C10 H10 0.9300 .
C13 C12 1.393(3) 2_576
C6 C1 1.395(3) .
C6 C5 1.388(3) .
C6 C7 1.438(3) .
C8 C7 1.186(3) .
C8 C9 1.431(3) .
C12 C13 1.393(3) 2_576
C1 C2 1.376(3) .
C1 H1 0.9300 .
C14 C15 1.502(3) .
C14 H14A 0.9700 .
C14 H14B 0.9700 .
C5 C4 1.385(3) .
C5 H5 0.9300 .
C3 C4 1.362(4) .
C3 C2 1.382(4) .
C3 H3 0.9300 .
C2 H2 0.9300 .
C4 H4 0.9300 .
C16 C17 1.511(4) .
C16 H16A 0.9700 .
C16 H16B 0.9700 .
C15 H15A 0.9600 .
C15 H15B 0.9600 .
C15 H15C 0.9600 .
C17 H17A 0.9600 .
C17 H17B 0.9600 .
C17 H17C 0.9600 .

loop_
_geom_torsion_atom_site_label_1
_geom_torsion_atom_site_label_2
_geom_torsion_atom_site_label_3
_geom_torsion_atom_site_label_4
_geom_torsion
_geom_torsion_site_symmetry_4
C13 C11 C10 C9 -179.53(19) .
C12 C11 C10 C9 0.3(3) .
C12 C11 C13 C12 -0.1(3) 2_576
C10 C11 C13 C12 179.73(19) 2_576
C12 C11 C13 N1 178.06(19) .
C10 C11 C13 N1 -2.2(3) .
C14 N1 C13 C12 -115.1(2) 2_576
C16 N1 C13 C12 113.7(2) 2_576
C14 N1 C13 C11 66.8(3) .
C16 N1 C13 C11 -64.4(3) .
C13 C11 C12 C13 0.1(4) 2_576
C10 C11 C12 C13 -179.76(18) 2_576
C13 C11 C12 S1 -179.87(15) .
C10 C11 C12 S1 0.3(2) .
C9 S1 C12 C13 179.47(19) 2_576
C9 S1 C12 C11 -0.60(17) .
C5 C6 C1 C2 -0.3(4) .
C7 C6 C1 C2 179.0(2) .
C11 C10 C9 C8 179.58(19) .
C11 C10 C9 S1 -0.7(2) .
C7 C8 C9 C10 -4(5) .
C7 C8 C9 S1 176(4) .
C12 S1 C9 C10 0.77(17) .
C12 S1 C9 C8 -179.53(18) .
C9 C8 C7 C6 56(14) .
C1 C6 C7 C8 -52(12) .
C5 C6 C7 C8 127(12) .
C13 N1 C14 C15 63.6(2) .
C16 N1 C14 C15 -165.0(2) .
C1 C6 C5 C4 0.5(3) .
C7 C6 C5 C4 -178.8(2) .
C6 C1 C2 C3 0.4(4) .
C4 C3 C2 C1 -0.6(4) .
C2 C3 C4 C5 0.8(4) .
C6 C5 C4 C3 -0.7(4) .
C13 N1 C16 C17 -60.4(3) .
C14 N1 C16 C17 167.6(2) .
